data_1533819
loop_
_publ_author_name
'Sugiyama, K.'
'Kaji, N.'
'Hiraga, K.'

_publ_section_title
;
 Crystal structure of rhombohedral lambda-(Al Fe Si)
;
_journal_name_full 'Journal of Alloys Compd.'
_journal_page_first 251
_journal_page_last 255
_journal_volume 368
_journal_year 2004
_chemical_formula_sum 'Al77.69 Fe25.46 Si19.85'
_space_group_IT_number 148
_symmetry_space_group_name_Hall '-R 3'
_symmetry_space_group_name_H-M 'R -3 :H'
_cell_angle_alpha 90
_cell_angle_beta 90
_cell_angle_gamma 120
_cell_formula_units_Z 1
_cell_length_a 10.222
_cell_length_b 10.222
_cell_length_c 19.667
_cell_volume 1779.674
_citation_journal_id_ASTM JALCEU
_cod_data_source_file Sugiyama_JALCEU_2004_1431.cif
_cod_data_source_block Al77.69Fe25.46Si19.85
_cod_database_code 1533819

loop_
_symmetry_equiv_pos_as_xyz
x,y,z
-y,x-y,z
-x+y,-x,z
-x,-y,-z
y,-x+y,-z
x-y,x,-z
x+2/3,y+1/3,z+1/3
-y+2/3,x-y+1/3,z+1/3
-x+y+2/3,-x+1/3,z+1/3
-x+2/3,-y+1/3,-z+1/3
y+2/3,-x+y+1/3,-z+1/3
x-y+2/3,x+1/3,-z+1/3
x+1/3,y+2/3,z+2/3
-y+1/3,x-y+2/3,z+2/3
-x+y+1/3,-x+2/3,z+2/3
-x+1/3,-y+2/3,-z+2/3
y+1/3,-x+y+2/3,-z+2/3
x-y+1/3,x+2/3,-z+2/3

loop_
_atom_site_label
_atom_site_type_symbol
_atom_site_fract_x
_atom_site_fract_y
_atom_site_fract_z
_atom_site_occupancy
_atom_site_U_iso_or_equiv
Si4 Si 0.12015 0.36035 0.66336 0.023 0.0
Al6 Al 0.37833 0.83868 0.77917 0.977 0.0
Fe2 Fe 0 0 0.79313 1 0.0
Si1 Si 0 0 0 0.012 0.0
Al3 Al 0.12015 0.36035 0.66336 0.977 0.0
Si7 Si 0.37833 0.83868 0.77917 0.023 0.0
Al5 Al 0.88076 0.33253 0.87132 0.977 0.0
Al2 Al 0 0 0.61541 0.977 0.0
Fe3 Fe 0.91626 0.33763 0.7424 1 0.0
Si2 Si 0 0 0.61541 0.023 0.0
Fe1 Fe 0 0 0 0.493 0.0
Si6 Si 0.88076 0.33253 0.87132 0.023 0.0
Si5 Si 0.84628 0.06579 0.71167 0.023 0.0
Al4 Al 0.84628 0.06579 0.71167 0.977 0.0
Al1 Al 0 0 0 0.495 0.0
Si3 Si 0.066 0.24965 0.79432 1 0.0
